data_2003808
loop_
_publ_author_name
'Lu, W.-M.'
'Wu, J.-B.'
'Dong, N.'
'Chun, W.-G.'
'Gu, J.-M.'
'Liang, K.-L.'

_publ_section_title
;
 <i>catena</i>-Diaquatris(\a-methylacrylato)lanthanum(III)
;
_journal_issue 8
_journal_name_full 'Acta Crystallographica Section C'
_journal_page_first 1568
_journal_page_last 1570
_journal_paper_doi 10.1107/S0108270194013223
_journal_volume 51
_journal_year 1995
_chemical_formula_moiety 'C24 H38 La2 O16'
_chemical_formula_sum 'C24 H38 La2 O16'
_chemical_formula_weight 860.37
_space_group_IT_number 15
_symmetry_cell_setting monoclinic
_symmetry_space_group_name_Hall '-C 2yc'
_symmetry_space_group_name_H-M 'C 1 2/c 1'
_atom_type_scat_source IntTabIV
_cell_angle_alpha 90.
_cell_angle_beta 95.27(1)
_cell_angle_gamma 90.
_cell_formula_units_Z 4
_cell_length_a 10.060(2)
_cell_length_b 13.953(5)
_cell_length_c 23.804(4)
_cell_measurement_reflns_used 25
_cell_measurement_temperature 293
_cell_measurement_theta_max 12
_cell_measurement_theta_min 10
_cell_volume 3327.2(15)
_diffrn_measurement_device 'Enraf-Nonius CAD-4'
_diffrn_measurement_method \w/2\q
_diffrn_radiation_type MoK\a
_diffrn_radiation_wavelength 0.71073
_diffrn_reflns_av_R_equivalents 0.021
_diffrn_reflns_limit_h_max 11
_diffrn_reflns_limit_h_min 0
_diffrn_reflns_limit_k_max 16
_diffrn_reflns_limit_k_min 0
_diffrn_reflns_limit_l_max 28
_diffrn_reflns_limit_l_min -28
_diffrn_reflns_number 3201
_diffrn_reflns_theta_max 25
_diffrn_standards_decay_% <12
_diffrn_standards_interval_time 60
_diffrn_standards_number 3
_exptl_absorpt_coefficient_mu 2.611
_exptl_absorpt_correction_T_max 0.999
_exptl_absorpt_correction_T_min 0.324
_exptl_absorpt_correction_type 'empirical via \y scans'
_exptl_crystal_colour colourless
_exptl_crystal_density_diffrn 1.718
_exptl_crystal_description plate
_exptl_crystal_size_max 0.5
_exptl_crystal_size_mid 0.3
_exptl_crystal_size_min 0.1
_refine_diff_density_max 0.85
_refine_diff_density_min -0.31
_refine_ls_extinction_method none
_refine_ls_goodness_of_fit_obs 5.991
_refine_ls_hydrogen_treatment 'H atom parameters not refined'
_refine_ls_number_parameters 266
_refine_ls_number_reflns 2738
_refine_ls_R_factor_obs 0.0471
_refine_ls_shift/esd_max 0.01
_refine_ls_structure_factor_coef F
_refine_ls_weighting_scheme unit
_refine_ls_wR_factor_obs 0.0560
_reflns_number_observed 2738
_reflns_number_total 3078
_reflns_observed_criterion I>3\s(I)
_cod_data_source_file mu1143.cif
_cod_data_source_block mu1143a
_cod_depositor_comments
;
 Adding the _atom_site_type_symbol data item.

 Antanas Vaitkus,
 2017-01-30
;
_cod_original_cell_volume 3327.0(10)
_cod_original_sg_symbol_H-M 'C 2/c'
_cod_database_code 2003808

loop_
_symmetry_equiv_pos_as_xyz
x,y,z
x,-y,1/2+z
-x,-y,-z
-x,y,1/2-z
1/2+x,1/2+y,z
1/2+x,1/2-y,1/2+z
1/2-x,1/2-y,-z
1/2-x,1/2+y,1/2-z

loop_
_atom_site_label
_atom_site_type_symbol
_atom_site_fract_x
_atom_site_fract_y
_atom_site_fract_z
_atom_site_B_iso_or_equiv
La La .48689(4) .35034(3) .51716(2) 2.399(8)
OW(1) O .2491(7) .4224(4) .5017(3) 4.6(2)
OW(2) O .5975(6) .1856(4) .5203(3) 3.6(1)
O(11) O .4751(6) .5166(4) .5606(2) 3.0(1)
O(12) O .6405(6) .3503(4) .4349(2) 3.3(1)
O(21) O .3458(6) .2578(5) .5724(3) 4.1(1)
O(22) O .3711(6) .2626(6) .4373(3) 4.7(2)
O(31) O .6253(6) .3308(5) .6129(3) 3.8(1)
O(32) O .7363(6) .4046(4) .5507(3) 3.7(1)
C(11) C .3954(8) .5706(6) .5854(3) 2.7(2)
C(12) C .3455(9) .5410(7) .6403(4) 3.7(2)
C(13) C .397(1) .4642(8) .6676(5) 6.9(3)
C(14) C .244(1) .6001(8) .6626(5) 5.4(3)
C(21) C .2369(9) .2386(7) .5919(4) 3.4(2)
C(22) C .240(1) .2144(8) .6535(4) 4.3(2)
C(23) C .122(1) .204(1) .6774(5) 7.8(4)
C(24) C .367(1) .205(1) .6853(5) 6.2(3)
C(31) C .7245(9) .3782(6) .6006(4) 3.4(2)
C(32) C .832(1) .4029(8) .6466(5) 4.8(2)
C(33) C .807(1) .389(1) .6999(5) 8.2(4)
C(34) C .955(1) .442(1) .6296(6) 8.6(4)
HW(11) H .2218 .4786 .4847 4.0
HW(12) H .1945 .3750 .5003 4.0
HW(21) H .6393 .1881 .4849 4.0
HW(22) H .5292 .1462 .5152 4.0
H(131) H .4258 .4667 .7077 4.0
H(132) H .4052 .4107 .6509 4.0
H(141) H .2206 .5734 .7023 4.0
H(142) H .1653 .5980 .6371 4.0
H(143) H .2772 .6668 .6676 4.0
H(231) H .1166 .2029 .7153 4.0
H(232) H .0396 .1998 .6544 4.0
H(241) H .4372 .2515 .6758 4.0
H(242) H .3896 .1415 .6746 4.0
H(243) H .3645 .2108 .7299 4.0
H(331) H .8589 .4098 .7272 4.0
H(332) H .7403 .3587 .7119 4.0
H(341) H .9958 .4832 .6583 4.0
H(342) H 1.0173 .3874 .6257 4.0
H(343) H .9389 .4767 .5956 4.0

loop_
_geom_angle_atom_site_label_1
_geom_angle_atom_site_label_2
_geom_angle_atom_site_label_3
_geom_angle_site_symmetry_1
_geom_angle_site_symmetry_3
_geom_angle
_geom_angle_publ_flag
La La La 7_556 3_666 122.370(10) yes
OW(1) La OW(2) . . 138.50(8) yes
OW(1) La O(11) . . 68.05(8) yes
OW(1) La O(11) . 3_666 79.55(8) yes
OW(1) La O(12) . . 119.65(9) yes
OW(1) La O(21) . . 72.89(9) yes
OW(1) La O(22) . . 73.59(9) yes
OW(1) La O(31) . . 125.80(10) yes
OW(1) La O(32) . . 139.64(8) yes
OW(2) La O(11) . . 147.64(8) yes
OW(2) La O(11) . 3_666 123.8(2) yes
OW(2) La O(12) . . 74.6(2) yes
OW(2) La O(21) . . 77.2(2) yes
OW(2) La O(22) . . 75.60(10) yes
OW(2) La O(31) . . 71.3(2) yes
OW(2) La O(32) . . 81.44(8) yes
O(11) La O(11) . 3_666 70.24(8) yes
O(11) La O(12) . . 110.80(8) yes
O(12) La O(21) . . 146.64(9) yes
O(11) La O(21) . . 102.57(9) yes
O(11) La O(22) . . 136.74(9) yes
O(11) La O(31) . . 77.45(8) yes
O(11) La O(32) . . 72.47(8) yes
O(11) La O(12) 3_666 . 49.11(7) yes
O(11) La O(21) 3_666 . 152.09(8) yes
O(11) La O(22) 3_666 . 84.2(2) yes
O(11) La O(31) 3_666 . 125.9(2) yes
O(11) La O(32) 3_666 . 79.68(8) yes
O(12) La O(22) . . 71.99(9) yes
O(12) La O(31) . . 110.99(8) yes
O(12) La O(32) . . 67.58(8) yes
O(21) La O(22) . . 84.10(10) yes
O(21) La O(31) . . 75.60(9) yes
O(21) La O(32) . . 124.97(9) yes
O(22) La O(31) . . 144.00(10) yes
O(22) La O(32) . . 137.40(9) yes
O(31) La O(32) . . 49.52(8) yes
O(11) C(11) O(12) . 3_666 120.6(3) no
O(11) C(11) C(12) . . 120.7(3) no
O(12) C(11) C(12) 3_666 . 118.6(3) no
C(11) C(12) C(13) . . 120.1(3) no
C(11) C(12) C(14) . . 117.6(3) no
C(13) C(12) C(14) . . 122.2(3) no
O(21) C(21) O(22) . 7_556 123.0(3) no
O(21) C(21) C(22) . . 118.0(3) no
O(22) C(21) C(22) 7_556 . 118.9(3) no
C(21) C(22) C(23) . . 119.3(4) no
C(21) C(22) C(24) . . 118.5(3) no
C(23) C(22) C(24) . . 122.3(4) no
O(31) C(31) O(32) . . 121.5(3) no
O(31) C(31) C(32) . . 118.8(3) no
O(32) C(31) C(32) . . 119.8(3) no
C(31) C(32) C(33) . . 118.6(4) no
C(31) C(32) C(34) . . 117.3(4) no
C(33) C(32) C(34) . . 124.1(4) no
La O(21) C(21) . . 153.6(4) no
La O(22) C(21) . 3_666 140.4(6) no
La O(31) C(31) . . 96.2(5) no
La O(32) C(31) . . 91.8(5) no
OW(1) HW(11) O(32) . 3_666 149.90(10) no
C(12) C(13) H(131) . . 121.3(5) no
C(12) C(13) H(132) . . 121.9(5) no
H(131) C(13) H(132) . . 116.8(5) no
C(12) C(14) H(141) . . 110.1(4) no
C(12) C(14) H(142) . . 108.7(4) no
C(12) C(14) H(143) . . 109.5(4) no
H(141) C(14) H(142) . . 108.7(5) no
H(141) C(14) H(143) . . 109.1(5) no
H(142) C(14) H(143) . . 110.5(5) no
C(22) C(23) H(231) . . 122.9(6) no
C(22) C(23) H(232) . . 120.3(5) no
H(231) C(23) H(232) . . 116.7(5) no
C(22) C(24) H(241) . . 115.2(4) no
C(22) C(24) H(242) . . 99.9(4) no
C(22) C(24) H(243) . . 114.8(5) no
H(241) C(24) H(242) . . 110.6(5) no
H(241) C(24) H(243) . . 104.9(5) no
H(242) C(24) H(243) . . 111.4(5) no
C(32) C(33) H(331) . . 122.0(7) no
C(32) C(33) H(332) . . 127.0(5) no
H(331) C(33) H(332) . . 110.9(6) no
C(32) C(34) H(341) . . 110.5(6) no
C(32) C(34) H(342) . . 107.2(6) no
C(32) C(34) H(343) . . 110.5(5) no
H(341) C(34) H(342) . . 107.2(6) no
H(341) C(34) H(343) . . 109.5(7) no
H(342) C(34) H(343) . . 111.8(7) no

loop_
_geom_bond_atom_site_label_1
_geom_bond_atom_site_label_2
_geom_bond_site_symmetry_2
_geom_bond_distance
_geom_bond_publ_flag
La La 3_666 4.268(2) yes
La La 7_556 5.5240(10) yes
La OW(1) . 2.590(7) yes
La OW(2) . 2.551(2) yes
La O(11) . 2.547(5) yes
La O(11) 3_666 2.674(5) yes
La O(12) . 2.601(2) yes
La O(21) . 2.403(2) yes
La O(22) . 2.462(7) yes
La O(31) . 2.575(2) yes
La O(32) . 2.672(6) yes
O(11) C(11) . 1.283(10) yes
O(12) C(11) 3_666 1.248(4) yes
O(21) C(21) . 1.254(4) yes
O(22) C(21) 7_556 1.232(4) yes
O(31) C(31) . 1.253(4) yes
O(32) C(31) . 1.259(12) yes
C(11) C(12) . 1.506(4) yes
C(12) C(13) . 1.334(6) yes
C(12) C(14) . 1.446(5) yes
C(21) C(22) . 1.506(5) yes
C(22) C(23) . 1.371(6) yes
C(22) C(24) . 1.430(6) yes
C(31) C(32) . 1.504(5) yes
C(32) C(33) . 1.333(7) yes
C(32) C(34) . 1.442(7) yes
OW(1) HW(11) . 0.915(2) no
OW(1) HW(12) . 0.857(2) no
OW(2) HW(21) . 0.977(2) no
OW(2) HW(22) . 0.879(2) no
C(13) H(131) . 0.975(5) no
C(13) H(132) . 0.851(5) no
C(14) H(141) . 1.062(4) no
C(14) H(142) . 0.950(5) no
C(14) H(143) . 0.991(5) no
C(23) H(231) . 0.911(5) no
C(23) H(232) . 0.947(6) no
C(24) H(241) . 1.003(5) no
C(24) H(242) . 0.950(6) no
C(24) H(243) . 1.067(5) no
C(33) H(331) . 0.838(5) no
C(33) H(332) . 0.867(6) no
C(34) H(341) . 0.950(6) no
C(34) H(342) . 0.996(8) no
C(34) H(343) . 0.950(7) no
